data_1555737
loop_
_publ_author_name
'Sun, Xiaoyang'
'Wang, Wenmin'
'Li, Yanle'
'Ma, Jing'
'Yu, Shouyun'

_publ_section_title
;
 Halogen-Bond-Promoted Double Radical Isocyanide Insertion under
 Visible-Light Irradiation: Synthesis of 2-Fluoroalkylated Quinoxalines.
;
_journal_issue 18
_journal_name_full 'Organic letters'
_journal_page_first 4638
_journal_page_last 4641
_journal_paper_doi 10.1021/acs.orglett.6b02271
_journal_volume 18
_journal_year 2016
_chemical_formula_sum 'C17 H6 F17 I N2 O'
_chemical_formula_weight 704.14
_space_group_IT_number 2
_space_group_name_Hall '-P 1'
_space_group_name_H-M_alt 'P -1'
_symmetry_cell_setting triclinic
_symmetry_space_group_name_H-M 'P -1'
_atom_sites_solution_hydrogens geom
_atom_sites_solution_primary direct
_atom_sites_solution_secondary difmap
_audit_creation_method SHELXL-97
_cell_angle_alpha 81.743(4)
_cell_angle_beta 86.002(4)
_cell_angle_gamma 76.923(4)
_cell_formula_units_Z 2
_cell_length_a 5.3794(12)
_cell_length_b 8.0586(17)
_cell_length_c 26.339(6)
_cell_measurement_reflns_used 2635
_cell_measurement_temperature 293(2)
_cell_measurement_theta_max 26.37
_cell_measurement_theta_min 2.35
_cell_volume 1099.8(4)
_computing_cell_refinement 'Bruker SMART'
_computing_data_collection 'Bruker SMART'
_computing_data_reduction 'Bruker SAINT'
_computing_molecular_graphics 'Bruker SHELXTL'
_computing_publication_material 'Bruker SHELXTL'
_computing_structure_refinement 'SHELXL-97 (Sheldrick, 1997)'
_computing_structure_solution 'SHELXS-97 (Sheldrick, 1990)'
_diffrn_ambient_temperature 293(2)
_diffrn_measured_fraction_theta_full 0.961
_diffrn_measured_fraction_theta_max 0.961
_diffrn_measurement_device_type 'CCD area detector'
_diffrn_measurement_method 'phi and omega scans'
_diffrn_radiation_monochromator graphite
_diffrn_radiation_source 'fine-focus sealed tube'
_diffrn_radiation_type MoK\a
_diffrn_radiation_wavelength 0.71073
_diffrn_reflns_av_R_equivalents 0.0958
_diffrn_reflns_av_sigmaI/netI 0.0622
_diffrn_reflns_limit_h_max 6
_diffrn_reflns_limit_h_min -6
_diffrn_reflns_limit_k_max 7
_diffrn_reflns_limit_k_min -9
_diffrn_reflns_limit_l_max 31
_diffrn_reflns_limit_l_min -26
_diffrn_reflns_number 4570
_diffrn_reflns_theta_full 25.00
_diffrn_reflns_theta_max 25.00
_diffrn_reflns_theta_min 0.78
_exptl_absorpt_coefficient_mu 1.614
_exptl_absorpt_correction_T_max 0.7178
_exptl_absorpt_correction_T_min 0.6607
_exptl_absorpt_correction_type multi-scan
_exptl_absorpt_process_details sadabs
_exptl_crystal_colour colorless
_exptl_crystal_density_diffrn 2.126
_exptl_crystal_density_method 'not measured'
_exptl_crystal_description block
_exptl_crystal_F_000 672
_exptl_crystal_size_max 0.28
_exptl_crystal_size_mid 0.25
_exptl_crystal_size_min 0.22
_refine_diff_density_max 1.281
_refine_diff_density_min -1.835
_refine_diff_density_rms 0.171
_refine_ls_extinction_method none
_refine_ls_goodness_of_fit_ref 1.051
_refine_ls_hydrogen_treatment mixed
_refine_ls_matrix_type full
_refine_ls_number_parameters 344
_refine_ls_number_reflns 3688
_refine_ls_number_restraints 0
_refine_ls_restrained_S_all 1.051
_refine_ls_R_factor_all 0.0808
_refine_ls_R_factor_gt 0.0708
_refine_ls_shift/su_max 0.001
_refine_ls_shift/su_mean 0.000
_refine_ls_structure_factor_coef Fsqd
_refine_ls_weighting_details 'calc w=1/[\s^2^(Fo^2^)+(0.1531P)^2^+0.0000P] where P=(Fo^2^+2Fc^2^)/3'
_refine_ls_weighting_scheme calc
_refine_ls_wR_factor_gt 0.1927
_refine_ls_wR_factor_ref 0.2095
_reflns_number_gt 3022
_reflns_number_total 3688
_reflns_threshold_expression >2sigma(I)
_cod_data_source_file ol6b02271_si_002.cif
_cod_data_source_block 1
_cod_depositor_comments
;
The following automatic conversions were performed:

data item '_symmetry_cell_setting' value 'Triclinic' was changed to
'triclinic' in accordance with the
/home/saulius/struct/COD-crude-data/automatic-downloads/DataCite-retrospective/ACS/depositions/lib/dictionaries/cif_core.dic
dictionary named 'cif_core.dic' version 2.4.2 last updated on
2011-04-26.

Automatic conversion script
Id: cif_fix_values 6909 2019-04-08 15:41:33Z antanas 
;
_cod_original_sg_symbol_H-M 'P-1   '
_cod_database_code 1555737

loop_
_symmetry_equiv_pos_as_xyz
'x, y, z'
'-x, -y, -z'

loop_
_atom_site_label
_atom_site_type_symbol
_atom_site_fract_x
_atom_site_fract_y
_atom_site_fract_z
_atom_site_U_iso_or_equiv
_atom_site_adp_type
_atom_site_occupancy
_atom_site_symmetry_multiplicity
_atom_site_calc_flag
_atom_site_refinement_flags
C1 C 0.4906(13) 0.5659(9) 0.1314(3) 0.0440(16) Uani 1 1 d .
C2 C 0.2528(12) 0.3808(9) 0.1139(3) 0.0389(14) Uani 1 1 d .
C3 C 0.1126(14) 0.3271(9) 0.0784(3) 0.0461(16) Uani 1 1 d .
H3 H 0.1055 0.3771 0.0443 0.055 Uiso 1 1 calc R
C4 C -0.0130(14) 0.1982(9) 0.0961(3) 0.0441(16) Uani 1 1 d .
C5 C -0.207(2) 0.2210(15) 0.0157(4) 0.080(3) Uani 1 1 d .
H5A H -0.2706 0.3419 0.0166 0.121 Uiso 1 1 calc R
H5B H -0.3316 0.1750 0.0011 0.121 Uiso 1 1 calc R
H5C H -0.0513 0.2028 -0.0048 0.121 Uiso 1 1 calc R
C6 C -0.0073(16) 0.1230(10) 0.1479(3) 0.0538(19) Uani 1 1 d .
H6 H -0.0996 0.0390 0.1590 0.065 Uiso 1 1 calc R
C7 C 0.1315(17) 0.1723(10) 0.1818(3) 0.0544(19) Uani 1 1 d .
H7 H 0.1403 0.1194 0.2156 0.065 Uiso 1 1 calc R
C8 C 0.2623(13) 0.3044(8) 0.1652(3) 0.0416(15) Uani 1 1 d .
C9 C 0.5077(13) 0.4866(9) 0.1842(3) 0.0437(15) Uani 1 1 d .
C10 C 0.6386(13) 0.5368(10) 0.2271(3) 0.0480(16) Uani 1 1 d .
C11 C 0.4517(13) 0.6656(9) 0.2575(3) 0.0442(15) Uani 1 1 d .
C12 C 0.5721(14) 0.7613(10) 0.2923(3) 0.0483(17) Uani 1 1 d .
C13 C 0.3814(14) 0.8581(11) 0.3305(3) 0.0514(17) Uani 1 1 d .
C14 C 0.4764(16) 0.9940(12) 0.3565(4) 0.062(2) Uani 1 1 d .
C15 C 0.2950(17) 1.0890(14) 0.3935(4) 0.068(2) Uani 1 1 d .
C16 C 0.380(2) 1.2244(16) 0.4180(5) 0.090(3) Uani 1 1 d .
C17 C 0.216(3) 1.322(2) 0.4542(6) 0.100(4) Uani 1 1 d .
F1 F 0.8404(8) 0.6075(7) 0.20895(19) 0.0603(12) Uani 1 1 d .
F2 F 0.7369(10) 0.3967(6) 0.26027(19) 0.0650(12) Uani 1 1 d .
F3 F 0.2958(9) 0.5772(6) 0.2861(2) 0.0629(12) Uani 1 1 d .
F4 F 0.3101(9) 0.7814(6) 0.22366(18) 0.0627(12) Uani 1 1 d .
F5 F 0.6809(11) 0.8766(7) 0.2615(2) 0.0808(17) Uani 1 1 d .
F6 F 0.7523(10) 0.6519(8) 0.3190(2) 0.0855(18) Uani 1 1 d .
F7 F 0.3164(13) 0.7463(8) 0.3673(2) 0.0875(19) Uani 1 1 d .
F8 F 0.1691(10) 0.9397(8) 0.3052(2) 0.0786(16) Uani 1 1 d .
F9 F 0.541(2) 1.1065(11) 0.3191(3) 0.145(4) Uani 1 1 d .
F10 F 0.6920(13) 0.9173(13) 0.3782(4) 0.126(3) Uani 1 1 d .
F11 F 0.205(2) 0.9879(12) 0.4267(4) 0.160(5) Uani 1 1 d .
F12 F 0.0944(15) 1.1807(15) 0.3663(4) 0.150(4) Uani 1 1 d .
F13 F 0.5084(17) 1.3168(11) 0.3870(3) 0.116(3) Uani 1 1 d .
F14 F 0.5788(16) 1.1291(12) 0.4504(3) 0.126(3) Uani 1 1 d .
F15 F 0.083(2) 1.2440(15) 0.4852(5) 0.185(6) Uani 1 1 d .
F16 F 0.305(2) 1.4256(17) 0.4745(5) 0.177(5) Uani 1 1 d .
F17 F 0.031(3) 1.4334(18) 0.4255(7) 0.206(6) Uani 1 1 d .
I1 I 0.64043(10) 0.78567(6) 0.103597(18) 0.0591(3) Uani 1 1 d .
N1 N 0.3732(12) 0.5153(8) 0.0980(2) 0.0463(14) Uani 1 1 d .
N2 N 0.3952(11) 0.3588(7) 0.2000(2) 0.0456(14) Uani 1 1 d .
O1 O -0.1595(12) 0.1359(8) 0.0670(2) 0.0651(16) Uani 1 1 d .

loop_
_atom_site_aniso_label
_atom_site_aniso_U_11
_atom_site_aniso_U_22
_atom_site_aniso_U_33
_atom_site_aniso_U_23
_atom_site_aniso_U_13
_atom_site_aniso_U_12
C1 0.047(4) 0.044(4) 0.048(4) -0.023(3) 0.019(3) -0.019(3)
C2 0.039(3) 0.041(3) 0.042(4) -0.018(3) 0.010(3) -0.016(3)
C3 0.053(4) 0.050(4) 0.041(4) -0.006(3) 0.003(3) -0.023(3)
C4 0.055(4) 0.043(3) 0.043(4) -0.021(3) 0.010(3) -0.021(3)
C5 0.095(7) 0.097(7) 0.064(6) 0.001(5) -0.011(5) -0.058(6)
C6 0.072(5) 0.044(4) 0.055(4) -0.003(3) -0.003(4) -0.035(4)
C7 0.072(5) 0.046(4) 0.050(4) 0.001(3) -0.004(4) -0.027(4)
C8 0.041(3) 0.036(3) 0.048(4) -0.004(3) -0.001(3) -0.009(3)
C9 0.044(4) 0.042(3) 0.046(4) -0.012(3) 0.004(3) -0.009(3)
C10 0.041(4) 0.050(4) 0.055(4) -0.010(3) 0.000(3) -0.012(3)
C11 0.036(3) 0.054(4) 0.047(4) -0.015(3) 0.001(3) -0.013(3)
C12 0.047(4) 0.059(4) 0.047(4) -0.022(3) 0.002(3) -0.021(3)
C13 0.046(4) 0.066(5) 0.047(4) -0.009(3) 0.001(3) -0.023(4)
C14 0.053(5) 0.071(5) 0.072(6) -0.027(4) 0.009(4) -0.025(4)
C15 0.056(5) 0.087(6) 0.072(6) -0.032(5) 0.012(4) -0.030(5)
C16 0.097(8) 0.098(8) 0.091(8) -0.045(7) 0.027(6) -0.042(7)
C17 0.104(9) 0.114(10) 0.096(9) -0.050(8) 0.005(8) -0.032(8)
F1 0.038(2) 0.081(3) 0.071(3) -0.025(2) 0.006(2) -0.025(2)
F2 0.072(3) 0.056(3) 0.066(3) -0.010(2) -0.019(2) -0.004(2)
F3 0.059(3) 0.071(3) 0.072(3) -0.024(2) 0.019(2) -0.037(2)
F4 0.064(3) 0.060(3) 0.059(3) -0.021(2) -0.007(2) 0.006(2)
F5 0.093(4) 0.093(4) 0.082(3) -0.049(3) 0.045(3) -0.064(3)
F6 0.063(3) 0.104(4) 0.090(4) -0.051(3) -0.026(3) 0.009(3)
F7 0.129(5) 0.081(4) 0.065(3) -0.016(3) 0.034(3) -0.058(4)
F8 0.058(3) 0.105(4) 0.076(3) -0.039(3) -0.007(3) -0.005(3)
F9 0.267(12) 0.114(6) 0.094(5) -0.052(4) 0.090(6) -0.127(7)
F10 0.071(4) 0.167(8) 0.159(7) -0.108(6) -0.037(4) -0.001(4)
F11 0.240(10) 0.137(6) 0.142(7) -0.087(6) 0.134(8) -0.126(7)
F12 0.093(5) 0.186(9) 0.178(9) -0.125(8) -0.035(5) 0.027(6)
F13 0.146(6) 0.122(6) 0.113(5) -0.059(5) 0.043(5) -0.086(5)
F14 0.121(6) 0.152(7) 0.114(6) -0.073(6) -0.029(5) -0.006(5)
F15 0.230(12) 0.191(10) 0.172(10) -0.125(9) 0.139(10) -0.106(9)
F16 0.167(9) 0.216(11) 0.199(10) -0.163(10) 0.042(8) -0.079(8)
F17 0.197(12) 0.160(12) 0.253(16) -0.087(12) -0.036(12) 0.022(10)
I1 0.0697(4) 0.0638(4) 0.0571(4) -0.0102(3) 0.0087(3) -0.0444(3)
N1 0.048(3) 0.050(3) 0.046(3) -0.002(3) 0.001(3) -0.026(3)
N2 0.044(3) 0.038(3) 0.057(4) -0.007(3) -0.001(3) -0.013(3)
O1 0.081(4) 0.066(3) 0.065(3) 0.001(3) -0.012(3) -0.054(3)

loop_
_atom_type_symbol
_atom_type_description
_atom_type_scat_dispersion_real
_atom_type_scat_dispersion_imag
_atom_type_scat_source
C C 0.0033 0.0016 'International Tables Vol C Tables 4.2.6.8 and 6.1.1.4'
H H 0.0000 0.0000 'International Tables Vol C Tables 4.2.6.8 and 6.1.1.4'
F F 0.0171 0.0103 'International Tables Vol C Tables 4.2.6.8 and 6.1.1.4'
I I -0.4742 1.8119 'International Tables Vol C Tables 4.2.6.8 and 6.1.1.4'
N N 0.0061 0.0033 'International Tables Vol C Tables 4.2.6.8 and 6.1.1.4'
O O 0.0106 0.0060 'International Tables Vol C Tables 4.2.6.8 and 6.1.1.4'

loop_
_geom_angle_atom_site_label_1
_geom_angle_atom_site_label_2
_geom_angle_atom_site_label_3
_geom_angle
N1 C1 C9 123.0(6)
N1 C1 I1 114.1(5)
C9 C1 I1 122.8(5)
N1 C2 C8 120.1(6)
N1 C2 C3 119.2(6)
C8 C2 C3 120.7(6)
C4 C3 C2 117.6(6)
C4 C3 H3 121.2
C2 C3 H3 121.2
O1 C4 C3 124.3(7)
O1 C4 C6 113.8(6)
C3 C4 C6 121.8(7)
O1 C5 H5A 109.5
O1 C5 H5B 109.5
H5A C5 H5B 109.5
O1 C5 H5C 109.5
H5A C5 H5C 109.5
H5B C5 H5C 109.5
C7 C6 C4 120.5(7)
C7 C6 H6 119.7
C4 C6 H6 119.7
C6 C7 C8 119.3(7)
C6 C7 H7 120.3
C8 C7 H7 120.3
N2 C8 C2 120.8(6)
N2 C8 C7 119.2(7)
C2 C8 C7 120.0(7)
N2 C9 C1 120.0(6)
N2 C9 C10 112.4(6)
C1 C9 C10 127.5(6)
F2 C10 F1 105.7(6)
F2 C10 C9 110.6(6)
F1 C10 C9 111.8(6)
F2 C10 C11 108.2(6)
F1 C10 C11 108.5(6)
C9 C10 C11 111.7(6)
F4 C11 F3 107.8(6)
F4 C11 C12 108.5(6)
F3 C11 C12 109.4(6)
F4 C11 C10 107.6(6)
F3 C11 C10 106.9(6)
C12 C11 C10 116.4(6)
F6 C12 F5 108.5(7)
F6 C12 C11 109.8(6)
F5 C12 C11 107.5(6)
F6 C12 C13 107.9(6)
F5 C12 C13 108.5(6)
C11 C12 C13 114.5(6)
F7 C13 F8 107.8(7)
F7 C13 C12 109.1(7)
F8 C13 C12 108.1(6)
F7 C13 C14 107.4(7)
F8 C13 C14 107.8(7)
C12 C13 C14 116.4(6)
F10 C14 F9 104.5(9)
F10 C14 C15 110.7(8)
F9 C14 C15 108.8(9)
F10 C14 C13 107.8(8)
F9 C14 C13 106.9(8)
C15 C14 C13 117.3(7)
F11 C15 F12 105.4(10)
F11 C15 C14 111.6(9)
F12 C15 C14 106.5(8)
F11 C15 C16 111.1(9)
F12 C15 C16 102.8(9)
C14 C15 C16 118.2(8)
F13 C16 F14 99.6(10)
F13 C16 C17 112.5(11)
F14 C16 C17 100.7(11)
F13 C16 C15 114.0(10)
F14 C16 C15 104.1(9)
C17 C16 C15 121.8(10)
F16 C17 F15 112.2(13)
F16 C17 F17 100.6(14)
F15 C17 F17 100.5(15)
F16 C17 C16 117.7(13)
F15 C17 C16 116.9(13)
F17 C17 C16 105.4(13)
C1 N1 C2 117.9(6)
C9 N2 C8 118.2(6)
C4 O1 C5 117.9(6)

loop_
_geom_bond_atom_site_label_1
_geom_bond_atom_site_label_2
_geom_bond_distance
C1 N1 1.281(10)
C1 C9 1.444(10)
C1 I1 2.125(7)
C2 N1 1.385(9)
C2 C8 1.401(10)
C2 C3 1.410(10)
C3 C4 1.374(10)
C3 H3 0.9300
C4 O1 1.355(9)
C4 C6 1.411(11)
C5 O1 1.437(11)
C5 H5A 0.9600
C5 H5B 0.9600
C5 H5C 0.9600
C6 C7 1.356(12)
C6 H6 0.9300
C7 C8 1.407(10)
C7 H7 0.9300
C8 N2 1.377(10)
C9 N2 1.313(9)
C9 C10 1.520(11)
C10 F2 1.352(9)
C10 F1 1.364(8)
C10 C11 1.545(10)
C11 F4 1.335(9)
C11 F3 1.344(8)
C11 C12 1.537(10)
C12 F6 1.320(9)
C12 F5 1.352(9)
C12 C13 1.547(10)
C13 F7 1.310(9)
C13 F8 1.349(9)
C13 C14 1.564(12)
C14 F10 1.312(12)
C14 F9 1.324(12)
C14 C15 1.493(12)
C15 F11 1.258(13)
C15 F12 1.349(13)
C15 C16 1.512(15)
C16 F13 1.295(13)
C16 F14 1.424(15)
C16 C17 1.446(16)
C17 F16 1.245(16)
C17 F15 1.249(17)
C17 F17 1.370(19)

loop_
_geom_torsion_atom_site_label_1
_geom_torsion_atom_site_label_2
_geom_torsion_atom_site_label_3
_geom_torsion_atom_site_label_4
_geom_torsion
N1 C2 C3 C4 -177.3(7)
C8 C2 C3 C4 0.1(10)
C2 C3 C4 O1 178.5(7)
C2 C3 C4 C6 1.0(11)
O1 C4 C6 C7 179.9(7)
C3 C4 C6 C7 -2.4(13)
C4 C6 C7 C8 2.5(13)
N1 C2 C8 N2 -1.4(10)
C3 C2 C8 N2 -178.8(6)
N1 C2 C8 C7 177.5(7)
C3 C2 C8 C7 0.1(10)
C6 C7 C8 N2 177.5(7)
C6 C7 C8 C2 -1.4(12)
N1 C1 C9 N2 -1.5(11)
I1 C1 C9 N2 175.0(5)
N1 C1 C9 C10 -179.3(7)
I1 C1 C9 C10 -2.8(10)
N2 C9 C10 F2 35.0(8)
C1 C9 C10 F2 -147.1(7)
N2 C9 C10 F1 152.5(6)
C1 C9 C10 F1 -29.6(10)
N2 C9 C10 C11 -85.7(7)
C1 C9 C10 C11 92.3(8)
F2 C10 C11 F4 -164.8(6)
F1 C10 C11 F4 81.0(7)
C9 C10 C11 F4 -42.8(8)
F2 C10 C11 F3 -49.3(7)
F1 C10 C11 F3 -163.5(6)
C9 C10 C11 F3 72.8(7)
F2 C10 C11 C12 73.3(8)
F1 C10 C11 C12 -41.0(9)
C9 C10 C11 C12 -164.7(6)
F4 C11 C12 F6 -167.3(6)
F3 C11 C12 F6 75.4(8)
C10 C11 C12 F6 -45.8(9)
F4 C11 C12 F5 -49.5(8)
F3 C11 C12 F5 -166.8(6)
C10 C11 C12 F5 72.0(8)
F4 C11 C12 C13 71.1(8)
F3 C11 C12 C13 -46.2(9)
C10 C11 C12 C13 -167.4(6)
F6 C12 C13 F7 -49.1(8)
F5 C12 C13 F7 -166.5(7)
C11 C12 C13 F7 73.5(8)
F6 C12 C13 F8 -166.1(7)
F5 C12 C13 F8 76.6(8)
C11 C12 C13 F8 -43.5(9)
F6 C12 C13 C14 72.5(9)
F5 C12 C13 C14 -44.8(9)
C11 C12 C13 C14 -164.8(7)
F7 C13 C14 F10 68.2(10)
F8 C13 C14 F10 -175.9(8)
C12 C13 C14 F10 -54.3(10)
F7 C13 C14 F9 -179.9(9)
F8 C13 C14 F9 -64.0(10)
C12 C13 C14 F9 57.6(11)
F7 C13 C14 C15 -57.5(11)
F8 C13 C14 C15 58.4(10)
C12 C13 C14 C15 179.9(8)
F10 C14 C15 F11 -73.2(12)
F9 C14 C15 F11 172.5(11)
C13 C14 C15 F11 51.1(13)
F10 C14 C15 F12 172.3(10)
F9 C14 C15 F12 58.0(12)
C13 C14 C15 F12 -63.4(12)
F10 C14 C15 C16 57.4(14)
F9 C14 C15 C16 -57.0(13)
C13 C14 C15 C16 -178.4(10)
F11 C15 C16 F13 170.4(12)
F12 C15 C16 F13 -77.2(14)
C14 C15 C16 F13 39.7(16)
F11 C15 C16 F14 63.1(12)
F12 C15 C16 F14 175.4(9)
C14 C15 C16 F14 -67.7(12)
F11 C15 C16 C17 -49.3(18)
F12 C15 C16 C17 63.0(16)
C14 C15 C16 C17 179.9(13)
F13 C16 C17 F16 -43(2)
F14 C16 C17 F16 62.4(18)
C15 C16 C17 F16 176.6(15)
F13 C16 C17 F15 179.2(15)
F14 C16 C17 F15 -75.7(16)
C15 C16 C17 F15 38(2)
F13 C16 C17 F17 68.5(16)
F14 C16 C17 F17 173.6(12)
C15 C16 C17 F17 -72.3(18)
C9 C1 N1 C2 1.6(10)
I1 C1 N1 C2 -175.2(5)
C8 C2 N1 C1 -0.1(10)
C3 C2 N1 C1 177.3(6)
C1 C9 N2 C8 -0.2(10)
C10 C9 N2 C8 178.0(6)
C2 C8 N2 C9 1.5(10)
C7 C8 N2 C9 -177.4(7)
C3 C4 O1 C5 -6.4(12)
C6 C4 O1 C5 171.3(8)
